data_7131487
loop_
_publ_author_name
'Liang, Qiuming'
'Zeng, Yimin'
'Mendez Ocampo, Pedro A.'
'Zhu, Hui'
'Qu, Zheng-Wang'
'Grimme, Stefan'
'Song, Datong'

_publ_section_title
;
 [4+1] cyclization of &#x3b1;-diazo esters and mesoionic N-heterocyclic
 olefins.
;
_journal_issue 32
_journal_name_full 'Chemical communications (Cambridge, England)'
_journal_page_first 4770
_journal_page_last 4773
_journal_paper_doi 10.1039/d3cc01139a
_journal_volume 59
_journal_year 2023
_chemical_formula_sum 'C41 H45 N5 O'
_chemical_formula_weight 623.82
_space_group_crystal_system monoclinic
_space_group_IT_number 14
_space_group_name_Hall '-P 2yn'
_space_group_name_H-M_alt 'P 1 21/n 1'
_atom_sites_solution_hydrogens mixed
_atom_sites_solution_primary direct
_audit_creation_method SHELXL-2016/6
_audit_update_record
;
2022-09-26 deposited with the CCDC.	2023-03-24 downloaded from the CCDC.
;
_cell_angle_alpha 90
_cell_angle_beta 97.789(9)
_cell_angle_gamma 90
_cell_formula_units_Z 8
_cell_length_a 12.217(3)
_cell_length_b 22.188(5)
_cell_length_c 29.927(8)
_cell_measurement_reflns_used 210569
_cell_measurement_temperature 150(2)
_cell_measurement_theta_max 28.484
_cell_measurement_theta_min 1.146
_cell_volume 8037(3)
_computing_structure_refinement 'SHELXL-2016/6 (Sheldrick, 2016)'
_computing_structure_solution 'SHELXT 2018/2 (Sheldrick, 2018)'
_diffrn_ambient_temperature 150(2)
_diffrn_measured_fraction_theta_full 0.999
_diffrn_measured_fraction_theta_max 0.940
_diffrn_measurement_device_type 'Bruker Kappa Photon II'
_diffrn_measurement_method 'omega and phi scans'
_diffrn_radiation_type MoK\a
_diffrn_radiation_wavelength 0.71073
_diffrn_reflns_av_R_equivalents 0.1441
_diffrn_reflns_av_unetI/netI 0.1587
_diffrn_reflns_Laue_measured_fraction_full 0.999
_diffrn_reflns_Laue_measured_fraction_max 0.940
_diffrn_reflns_limit_h_max 15
_diffrn_reflns_limit_h_min -15
_diffrn_reflns_limit_k_max 27
_diffrn_reflns_limit_k_min -28
_diffrn_reflns_limit_l_max 39
_diffrn_reflns_limit_l_min -39
_diffrn_reflns_number 210569
_diffrn_reflns_point_group_measured_fraction_full 0.999
_diffrn_reflns_point_group_measured_fraction_max 0.940
_diffrn_reflns_theta_full 25.242
_diffrn_reflns_theta_max 28.484
_diffrn_reflns_theta_min 1.146
_exptl_absorpt_coefficient_mu 0.063
_exptl_absorpt_correction_T_max 0.7248
_exptl_absorpt_correction_T_min 0.6598
_exptl_absorpt_correction_type multi-scan
_exptl_absorpt_process_details
;
 SADABS 2016/2: Krause, L., Herbst-Irmer, R., Sheldrick G.M. & Stalke D.,
 J. Appl. Cryst. 48 (2015) 3-10
;
_exptl_crystal_colour 'light brown'
_exptl_crystal_density_diffrn 1.031
_exptl_crystal_description block
_exptl_crystal_F_000 2672
_exptl_crystal_size_max 0.3
_exptl_crystal_size_mid 0.2
_exptl_crystal_size_min 0.2
_refine_diff_density_max 0.310
_refine_diff_density_min -0.317
_refine_diff_density_rms 0.052
_refine_ls_extinction_method none
_refine_ls_goodness_of_fit_ref 1.040
_refine_ls_hydrogen_treatment mixed
_refine_ls_matrix_type full
_refine_ls_number_parameters 869
_refine_ls_number_reflns 19120
_refine_ls_number_restraints 0
_refine_ls_restrained_S_all 1.040
_refine_ls_R_factor_all 0.1508
_refine_ls_R_factor_gt 0.0769
_refine_ls_shift/su_max 0.000
_refine_ls_shift/su_mean 0.000
_refine_ls_structure_factor_coef Fsqd
_refine_ls_weighting_details 'w=1/[\s^2^(Fo^2^)+1.6424P] where P=(Fo^2^+2Fc^2^)/3'
_refine_ls_weighting_scheme calc
_refine_ls_wR_factor_gt 0.1761
_refine_ls_wR_factor_ref 0.2070
_reflns_Friedel_coverage 0.000
_reflns_number_gt 10429
_reflns_number_total 19120
_reflns_threshold_expression 'I > 2\s(I)'
_cod_data_source_file d3cc01139a2.cif
_cod_data_source_block wl584_sq
_cod_depositor_comments 'Adding full bibliography for 7131480--7131487.cif.'
_cod_original_sg_symbol_H-M 'P 21/n'
_cod_database_code 7131487
_shelx_shelxl_version_number 2016/6
_shelx_space_group_comment
;
The symmetry employed for this shelxl refinement is uniquely defined
by the following loop, which should always be used as a source of
symmetry information in preference to the above space-group names.
They are only intended as comments.
;

loop_
_space_group_symop_operation_xyz
'x, y, z'
'-x+1/2, y+1/2, -z+1/2'
'-x, -y, -z'
'x-1/2, -y-1/2, z-1/2'

loop_
_atom_site_label
_atom_site_type_symbol
_atom_site_fract_x
_atom_site_fract_y
_atom_site_fract_z
_atom_site_U_iso_or_equiv
_atom_site_adp_type
_atom_site_occupancy
_atom_site_site_symmetry_order
_atom_site_calc_flag
_atom_site_refinement_flags_posn
_atom_site_refinement_flags_adp
_atom_site_refinement_flags_occupancy
_atom_site_disorder_assembly
_atom_site_disorder_group
O35 O 0.39336(12) 0.28506(8) 0.17505(5) 0.0424(4) Uani 1 1 d . . . . .
N1 N 0.33739(16) 0.30357(9) 0.01965(6) 0.0397(5) Uani 1 1 d . . . . .
N2 N 0.41688(16) 0.27199(9) 0.00454(6) 0.0421(5) Uani 1 1 d . . . . .
N3 N 0.49132(15) 0.26449(9) 0.04128(6) 0.0377(5) Uani 1 1 d . . . . .
N31 N 0.64033(15) 0.29049(9) 0.12441(6) 0.0362(5) Uani 1 1 d . . . . .
N32 N 0.67644(15) 0.28824(8) 0.16850(6) 0.0311(4) Uani 1 1 d . . . . .
H32 H 0.756(2) 0.2902(11) 0.1788(8) 0.051(7) Uiso 1 1 d . . . . .
C4 C 0.46159(18) 0.29163(11) 0.07918(8) 0.0365(6) Uani 1 1 d . . . . .
C5 C 0.35865(19) 0.31688(11) 0.06457(8) 0.0377(6) Uani 1 1 d . . . . .
C6 C 0.2453(2) 0.32263(12) -0.01330(8) 0.0433(6) Uani 1 1 d . . . . .
C7 C 0.1576(2) 0.28289(12) -0.02394(8) 0.0410(6) Uani 1 1 d . . . . .
C8 C 0.0704(2) 0.30295(14) -0.05480(9) 0.0542(7) Uani 1 1 d . . . . .
H8 H 0.008521 0.277391 -0.062994 0.065 Uiso 1 1 calc R U . . .
C9 C 0.0721(3) 0.35887(15) -0.07356(11) 0.0806(11) Uani 1 1 d . . . . .
H9 H 0.011053 0.371815 -0.094420 0.097 Uiso 1 1 calc R U . . .
C10 C 0.1602(3) 0.39667(16) -0.06290(12) 0.0920(13) Uani 1 1 d . . . . .
H10 H 0.159302 0.435446 -0.076417 0.110 Uiso 1 1 calc R U . . .
C11 C 0.2515(3) 0.37915(14) -0.03247(10) 0.0705(10) Uani 1 1 d . . . . .
C12 C 0.1601(2) 0.21939(12) -0.00485(8) 0.0437(6) Uani 1 1 d . . . . .
H12 H 0.211031 0.219284 0.024279 0.052 Uiso 1 1 calc R U . . .
C13 C 0.2059(2) 0.17570(12) -0.03679(10) 0.0534(7) Uani 1 1 d . . . . .
H13A H 0.157489 0.175194 -0.065717 0.080 Uiso 1 1 calc R U . . .
H13B H 0.209557 0.135176 -0.023648 0.080 Uiso 1 1 calc R U . . .
H13C H 0.280142 0.188562 -0.041603 0.080 Uiso 1 1 calc R U . . .
C14 C 0.0475(2) 0.19771(16) 0.00461(10) 0.0667(9) Uani 1 1 d . . . . .
H14A H -0.003159 0.195971 -0.023689 0.100 Uiso 1 1 calc R U . . .
H14B H 0.018456 0.225696 0.025439 0.100 Uiso 1 1 calc R U . . .
H14C H 0.054728 0.157468 0.018198 0.100 Uiso 1 1 calc R U . . .
C15 C 0.3694(6) 0.4169(3) -0.0288(3) 0.0557(17) Uiso 0.5 1 d . . P A 1
H15 H 0.422329 0.398170 -0.004327 0.067 Uiso 0.5 1 calc R U P A 1
C16 C 0.4244(7) 0.4183(4) -0.0713(3) 0.077(2) Uiso 0.5 1 d . . P A 1
H16A H 0.372934 0.435026 -0.096166 0.116 Uiso 0.5 1 calc R U P A 1
H16B H 0.444868 0.377215 -0.078921 0.116 Uiso 0.5 1 calc R U P A 1
H16C H 0.490794 0.443451 -0.066233 0.116 Uiso 0.5 1 calc R U P A 1
C17 C 0.3426(7) 0.4821(4) -0.0133(3) 0.081(2) Uiso 0.5 1 d . . P A 1
H17A H 0.411031 0.505587 -0.007651 0.121 Uiso 0.5 1 calc R U P A 1
H17B H 0.308337 0.479843 0.014416 0.121 Uiso 0.5 1 calc R U P A 1
H17C H 0.291588 0.501738 -0.037009 0.121 Uiso 0.5 1 calc R U P A 1
C15A C 0.3315(6) 0.4236(3) -0.0172(2) 0.0575(18) Uiso 0.5 1 d . . P A 2
H15A H 0.386037 0.404513 0.006605 0.069 Uiso 0.5 1 calc R U P A 2
C16A C 0.3909(7) 0.4338(4) -0.0592(3) 0.082(2) Uiso 0.5 1 d . . P A 2
H16D H 0.413363 0.394927 -0.070432 0.123 Uiso 0.5 1 calc R U P A 2
H16E H 0.456313 0.459069 -0.050844 0.123 Uiso 0.5 1 calc R U P A 2
H16F H 0.340434 0.454046 -0.082730 0.123 Uiso 0.5 1 calc R U P A 2
C17A C 0.2940(7) 0.4815(4) 0.0019(3) 0.088(2) Uiso 0.5 1 d . . P A 2
H17D H 0.254187 0.505771 -0.022378 0.132 Uiso 0.5 1 calc R U P A 2
H17E H 0.358378 0.503980 0.016279 0.132 Uiso 0.5 1 calc R U P A 2
H17F H 0.244878 0.472502 0.024404 0.132 Uiso 0.5 1 calc R U P A 2
C18 C 0.58364(19) 0.22536(12) 0.03648(8) 0.0409(6) Uani 1 1 d . . . . .
C19 C 0.5691(2) 0.16385(12) 0.04235(8) 0.0440(6) Uani 1 1 d . . . . .
C20 C 0.6559(2) 0.12665(14) 0.03474(9) 0.0536(7) Uani 1 1 d . . . . .
H20 H 0.650321 0.084379 0.038945 0.064 Uiso 1 1 calc R U . . .
C21 C 0.7503(2) 0.15052(15) 0.02110(10) 0.0596(8) Uani 1 1 d . . . . .
H21 H 0.807822 0.124341 0.014763 0.071 Uiso 1 1 calc R U . . .
C22 C 0.7621(2) 0.21141(15) 0.01661(9) 0.0579(8) Uani 1 1 d . . . . .
H22 H 0.828541 0.226838 0.007890 0.069 Uiso 1 1 calc R U . . .
C23 C 0.6797(2) 0.25097(13) 0.02444(8) 0.0482(7) Uani 1 1 d . . . . .
C24 C 0.6947(2) 0.31779(14) 0.01986(10) 0.0591(8) Uani 1 1 d . . . . .
H24 H 0.638987 0.338289 0.036228 0.071 Uiso 1 1 calc R U . . .
C25 C 0.8096(3) 0.33830(17) 0.04135(13) 0.0855(11) Uani 1 1 d . . . . .
H25A H 0.865591 0.321583 0.024298 0.128 Uiso 1 1 calc R U . . .
H25B H 0.823357 0.324034 0.072602 0.128 Uiso 1 1 calc R U . . .
H25C H 0.813418 0.382415 0.040909 0.128 Uiso 1 1 calc R U . . .
C26 C 0.6729(4) 0.33708(17) -0.02939(12) 0.0986(13) Uani 1 1 d . . . . .
H26A H 0.726467 0.317609 -0.046266 0.148 Uiso 1 1 calc R U . . .
H26B H 0.680171 0.380951 -0.031406 0.148 Uiso 1 1 calc R U . . .
H26C H 0.597921 0.325107 -0.042177 0.148 Uiso 1 1 calc R U . . .
C27 C 0.4672(2) 0.13771(13) 0.05848(9) 0.0492(7) Uani 1 1 d . . . . .
H27 H 0.407606 0.168835 0.053681 0.059 Uiso 1 1 calc R U . . .
C28 C 0.4906(2) 0.12490(15) 0.10926(9) 0.0621(8) Uani 1 1 d . . . . .
H28A H 0.424912 0.107138 0.119491 0.093 Uiso 1 1 calc R U . . .
H28B H 0.509268 0.162645 0.125536 0.093 Uiso 1 1 calc R U . . .
H28C H 0.552686 0.096723 0.115196 0.093 Uiso 1 1 calc R U . . .
C29 C 0.4248(3) 0.08102(14) 0.03256(10) 0.0656(8) Uani 1 1 d . . . . .
H29A H 0.418198 0.088884 0.000080 0.098 Uiso 1 1 calc R U . . .
H29B H 0.352357 0.070074 0.040663 0.098 Uiso 1 1 calc R U . . .
H29C H 0.476848 0.047822 0.040338 0.098 Uiso 1 1 calc R U . . .
C30 C 0.52865(17) 0.29089(10) 0.12227(7) 0.0316(5) Uani 1 1 d . . . . .
C33 C 0.59458(16) 0.28699(9) 0.19526(7) 0.0281(5) Uani 1 1 d . . . . .
C34 C 0.49275(17) 0.28811(10) 0.16595(7) 0.0310(5) Uani 1 1 d . . . . .
C36 C 0.61667(18) 0.28174(9) 0.24373(7) 0.0305(5) Uani 1 1 d . . . . .
C37 C 0.7245(2) 0.27983(12) 0.26689(8) 0.0438(6) Uani 1 1 d . . . . .
H37 H 0.785512 0.284924 0.250679 0.053 Uiso 1 1 calc R U . . .
C38 C 0.7429(3) 0.27070(14) 0.31277(9) 0.0603(8) Uani 1 1 d . . . . .
H38 H 0.816652 0.269822 0.327737 0.072 Uiso 1 1 calc R U . . .
C39 C 0.6570(3) 0.26282(13) 0.33734(9) 0.0584(8) Uani 1 1 d . . . . .
H39 H 0.670453 0.255168 0.368834 0.070 Uiso 1 1 calc R U . . .
C40 C 0.5513(2) 0.26626(12) 0.31540(9) 0.0508(7) Uani 1 1 d . . . . .
H40 H 0.491154 0.261910 0.332179 0.061 Uiso 1 1 calc R U . . .
C41 C 0.5301(2) 0.27593(11) 0.26932(8) 0.0403(6) Uani 1 1 d . . . . .
H41 H 0.455874 0.278618 0.255056 0.048 Uiso 1 1 calc R U . . .
C42 C 0.2875(2) 0.35622(11) 0.08769(8) 0.0398(6) Uani 1 1 d . . . . .
C43 C 0.3356(2) 0.40334(13) 0.11377(9) 0.0531(7) Uani 1 1 d . . . . .
H43 H 0.413387 0.408939 0.117284 0.064 Uiso 1 1 calc R U . . .
C44 C 0.2701(2) 0.44202(13) 0.13457(10) 0.0582(8) Uani 1 1 d . . . . .
H44 H 0.302960 0.474786 0.151908 0.070 Uiso 1 1 calc R U . . .
C45 C 0.1587(2) 0.43376(14) 0.13054(10) 0.0579(8) Uani 1 1 d . . . . .
H45 H 0.114328 0.461104 0.144669 0.069 Uiso 1 1 calc R U . . .
C46 C 0.1098(2) 0.38578(13) 0.10598(10) 0.0558(7) Uani 1 1 d . . . . .
H46 H 0.032464 0.379351 0.104029 0.067 Uiso 1 1 calc R U . . .
C47 C 0.1741(2) 0.34723(12) 0.08431(8) 0.0447(6) Uani 1 1 d . . . . .
H47 H 0.140761 0.314514 0.067057 0.054 Uiso 1 1 calc R U . . .
N48 N -0.06297(14) 0.46497(8) 0.28952(6) 0.0285(4) Uani 1 1 d . . . . .
C58 C -0.1102(2) 0.56941(11) 0.27441(9) 0.0452(6) Uani 1 1 d . . . . .
C59 C -0.22347(18) 0.45364(11) 0.35191(8) 0.0380(6) Uani 1 1 d . . . . .
H59 H -0.180711 0.420988 0.339064 0.046 Uiso 1 1 calc R U . . .
C60 C -0.3435(2) 0.43319(14) 0.34889(10) 0.0579(8) Uani 1 1 d . . . . .
H60A H -0.372599 0.424946 0.317345 0.087 Uiso 1 1 calc R U . . .
H60B H -0.387423 0.465019 0.360580 0.087 Uiso 1 1 calc R U . . .
H60C H -0.347448 0.396483 0.366807 0.087 Uiso 1 1 calc R U . . .
C61 C -0.1746(3) 0.46269(16) 0.40096(9) 0.0703(9) Uani 1 1 d . . . . .
H61A H -0.097093 0.474880 0.402541 0.105 Uiso 1 1 calc R U . . .
H61B H -0.179242 0.424884 0.417530 0.105 Uiso 1 1 calc R U . . .
H61C H -0.216063 0.494141 0.414404 0.105 Uiso 1 1 calc R U . . .
C62 C -0.0188(3) 0.57576(13) 0.24545(10) 0.0573(8) Uani 1 1 d . . . . .
H62 H 0.016010 0.535262 0.243306 0.069 Uiso 1 1 calc R U . . .
C63 C -0.0645(3) 0.59599(16) 0.19751(11) 0.0865(11) Uani 1 1 d . . . . .
H63A H -0.005177 0.595359 0.178534 0.130 Uiso 1 1 calc R U . . .
H63B H -0.093991 0.636992 0.198448 0.130 Uiso 1 1 calc R U . . .
H63C H -0.123669 0.568555 0.184932 0.130 Uiso 1 1 calc R U . . .
C64 C 0.0700(3) 0.61891(15) 0.26729(11) 0.0725(9) Uani 1 1 d . . . . .
H64A H 0.130498 0.620823 0.248918 0.109 Uiso 1 1 calc R U . . .
H64B H 0.098475 0.604442 0.297587 0.109 Uiso 1 1 calc R U . . .
H64C H 0.038107 0.659164 0.269401 0.109 Uiso 1 1 calc R U . . .
C65 C 0.17887(17) 0.38791(10) 0.32551(7) 0.0314(5) Uani 1 1 d . . . . .
C66 C 0.16414(18) 0.34606(11) 0.35865(8) 0.0352(5) Uani 1 1 d . . . . .
C67 C 0.2598(2) 0.32411(13) 0.38442(8) 0.0475(7) Uani 1 1 d . . . . .
H67 H 0.253812 0.296173 0.408031 0.057 Uiso 1 1 calc R U . . .
C68 C 0.3616(2) 0.34239(14) 0.37601(9) 0.0538(7) Uani 1 1 d . . . . .
H68 H 0.425803 0.326438 0.393441 0.065 Uiso 1 1 calc R U . . .
C69 C 0.3724(2) 0.38363(13) 0.34261(9) 0.0500(7) Uani 1 1 d . . . . .
H69 H 0.444257 0.395609 0.337459 0.060 Uiso 1 1 calc R U . . .
C70 C 0.28118(18) 0.40825(11) 0.31621(8) 0.0373(6) Uani 1 1 d . . . . .
C71 C 0.0482(6) 0.3196(3) 0.3671(2) 0.035(2) Uiso 0.5 1 d . . P B 1
H71 H -0.010544 0.342766 0.347889 0.042 Uiso 0.5 1 calc R U P B 1
C72 C 0.0370(5) 0.3335(3) 0.41721(19) 0.0492(15) Uiso 0.5 1 d . . P B 1
H72A H 0.056646 0.375647 0.423837 0.074 Uiso 0.5 1 calc R U P B 1
H72B H 0.086726 0.307116 0.436900 0.074 Uiso 0.5 1 calc R U P B 1
H72C H -0.039363 0.326347 0.422478 0.074 Uiso 0.5 1 calc R U P B 1
C73 C 0.0374(6) 0.2575(3) 0.3540(3) 0.0637(19) Uiso 0.5 1 d . . P B 1
H73A H 0.028444 0.254573 0.321046 0.096 Uiso 0.5 1 calc R U P B 1
H73B H -0.027487 0.240123 0.365206 0.096 Uiso 0.5 1 calc R U P B 1
H73C H 0.103696 0.235376 0.366809 0.096 Uiso 0.5 1 calc R U P B 1
C71A C 0.0558(6) 0.3318(3) 0.3708(2) 0.033(2) Uiso 0.5 1 d . . P B 2
H71A H -0.000308 0.345607 0.345394 0.039 Uiso 0.5 1 calc R U P B 2
C72A C 0.0296(6) 0.3624(4) 0.4129(2) 0.073(2) Uiso 0.5 1 d . . P B 2
H72D H 0.030647 0.406222 0.408791 0.109 Uiso 0.5 1 calc R U P B 2
H72E H 0.084912 0.351107 0.438403 0.109 Uiso 0.5 1 calc R U P B 2
H72F H -0.043807 0.349888 0.419104 0.109 Uiso 0.5 1 calc R U P B 2
C73A C 0.0407(5) 0.2604(3) 0.3757(2) 0.0566(17) Uiso 0.5 1 d . . P B 2
H73D H 0.054012 0.240389 0.347749 0.085 Uiso 0.5 1 calc R U P B 2
H73E H -0.034764 0.251681 0.381570 0.085 Uiso 0.5 1 calc R U P B 2
H73F H 0.093457 0.245379 0.400837 0.085 Uiso 0.5 1 calc R U P B 2
C74 C 0.2930(2) 0.45708(12) 0.28208(8) 0.0433(6) Uani 1 1 d . . . . .
H74 H 0.221943 0.459748 0.261243 0.052 Uiso 1 1 calc R U . . .
C75 C 0.3118(3) 0.51766(14) 0.30684(11) 0.0693(9) Uani 1 1 d . . . . .
H75A H 0.310348 0.550328 0.284727 0.104 Uiso 1 1 calc R U . . .
H75B H 0.383797 0.517154 0.325832 0.104 Uiso 1 1 calc R U . . .
H75C H 0.253390 0.524120 0.325748 0.104 Uiso 1 1 calc R U . . .
C76 C 0.3850(2) 0.44473(15) 0.25385(9) 0.0583(8) Uani 1 1 d . . . . .
H76A H 0.370176 0.406744 0.237438 0.087 Uiso 1 1 calc R U . . .
H76B H 0.455642 0.441795 0.273620 0.087 Uiso 1 1 calc R U . . .
H76C H 0.388547 0.477685 0.232291 0.087 Uiso 1 1 calc R U . . .
C77 C 0.06550(16) 0.34807(10) 0.23101(7) 0.0280(5) Uani 1 1 d . . . . .
N78 N 0.17547(14) 0.34572(8) 0.22907(6) 0.0327(4) Uani 1 1 d . . . . .
N79 N 0.18637(15) 0.30157(9) 0.19977(6) 0.0323(4) Uani 1 1 d . . . . .
H79 H 0.256(2) 0.2931(12) 0.1922(8) 0.051(8) Uiso 1 1 d . . . . .
C80 C 0.08912(17) 0.27504(10) 0.18248(7) 0.0285(5) Uani 1 1 d . . . . .
C81 C 0.00445(17) 0.30468(10) 0.20190(7) 0.0290(5) Uani 1 1 d . . . . .
O82 O -0.09976(12) 0.29414(7) 0.19695(5) 0.0396(4) Uani 1 1 d . . . . .
N49 N 0.02888(14) 0.45667(8) 0.31808(6) 0.0303(4) Uani 1 1 d . . . . .
N50 N 0.07974(14) 0.41215(8) 0.29934(6) 0.0290(4) Uani 1 1 d . . . . .
C51 C 0.02356(17) 0.39233(10) 0.25918(7) 0.0287(5) Uani 1 1 d . . . . .
C52 C -0.07181(17) 0.42717(10) 0.25288(7) 0.0285(5) Uani 1 1 d . . . . .
C53 C -0.13108(18) 0.51661(10) 0.29641(8) 0.0333(5) Uani 1 1 d . . . . .
C54 C -0.21031(18) 0.51082(11) 0.32562(8) 0.0375(6) Uani 1 1 d . . . . .
C55 C -0.2728(2) 0.56136(13) 0.33098(10) 0.0539(7) Uani 1 1 d . . . . .
H55 H -0.329319 0.559348 0.349809 0.065 Uiso 1 1 calc R U . . .
C56 C -0.2550(3) 0.61448(14) 0.30970(12) 0.0676(9) Uani 1 1 d . . . . .
H56 H -0.298611 0.648772 0.314351 0.081 Uiso 1 1 calc R U . . .
C57 C -0.1754(3) 0.61877(12) 0.28189(11) 0.0623(8) Uani 1 1 d . . . . .
H57 H -0.164469 0.656006 0.267460 0.075 Uiso 1 1 calc R U . . .
C83 C 0.08359(18) 0.22260(10) 0.15299(7) 0.0313(5) Uani 1 1 d . . . . .
C84 C 0.1778(2) 0.19434(11) 0.14196(8) 0.0400(6) Uani 1 1 d . . . . .
H84 H 0.248633 0.210838 0.152004 0.048 Uiso 1 1 calc R U . . .
C85 C 0.1686(2) 0.14225(12) 0.11639(9) 0.0508(7) Uani 1 1 d . . . . .
H85 H 0.233462 0.123447 0.108762 0.061 Uiso 1 1 calc R U . . .
C86 C 0.0670(2) 0.11724(11) 0.10184(9) 0.0502(7) Uani 1 1 d . . . . .
H86 H 0.061689 0.080541 0.085333 0.060 Uiso 1 1 calc R U . . .
C87 C -0.0267(2) 0.14587(11) 0.11141(8) 0.0441(6) Uani 1 1 d . . . . .
H87 H -0.097203 0.129506 0.100647 0.053 Uiso 1 1 calc R U . . .
C88 C -0.01927(19) 0.19822(11) 0.13653(8) 0.0367(5) Uani 1 1 d . . . . .
H88 H -0.084744 0.217825 0.142667 0.044 Uiso 1 1 calc R U . . .
C89 C -0.16200(17) 0.43108(10) 0.21545(7) 0.0299(5) Uani 1 1 d . . . . .
C90 C -0.27173(19) 0.43292(11) 0.22246(8) 0.0383(6) Uani 1 1 d . . . . .
H90 H -0.289881 0.431411 0.252320 0.046 Uiso 1 1 calc R U . . .
C91 C -0.3551(2) 0.43695(11) 0.18637(9) 0.0454(6) Uani 1 1 d . . . . .
H91 H -0.430168 0.437940 0.191452 0.055 Uiso 1 1 calc R U . . .
C92 C -0.3291(2) 0.43950(11) 0.14325(9) 0.0469(7) Uani 1 1 d . . . . .
H92 H -0.386092 0.442850 0.118410 0.056 Uiso 1 1 calc R U . . .
C93 C -0.2211(2) 0.43720(12) 0.13610(8) 0.0465(7) Uani 1 1 d . . . . .
H93 H -0.203540 0.438798 0.106155 0.056 Uiso 1 1 calc R U . . .
C94 C -0.1372(2) 0.43261(11) 0.17168(8) 0.0406(6) Uani 1 1 d . . . . .
H94 H -0.062557 0.430506 0.166181 0.049 Uiso 1 1 calc R U . . .

loop_
_atom_site_aniso_label
_atom_site_aniso_U_11
_atom_site_aniso_U_22
_atom_site_aniso_U_33
_atom_site_aniso_U_23
_atom_site_aniso_U_13
_atom_site_aniso_U_12
O35 0.0226(8) 0.0611(12) 0.0444(10) -0.0083(8) 0.0072(7) -0.0001(8)
N1 0.0413(12) 0.0458(12) 0.0297(11) -0.0058(9) -0.0041(9) 0.0063(10)
N2 0.0406(12) 0.0507(13) 0.0332(12) -0.0053(9) -0.0020(9) 0.0055(10)
N3 0.0334(11) 0.0510(13) 0.0272(11) -0.0071(9) -0.0014(8) 0.0054(9)
N31 0.0296(10) 0.0504(12) 0.0274(11) -0.0065(9) 0.0002(8) 0.0013(9)
N32 0.0222(10) 0.0419(11) 0.0288(10) -0.0046(8) 0.0023(8) 0.0009(8)
C4 0.0313(12) 0.0468(15) 0.0313(13) -0.0077(10) 0.0038(10) 0.0028(11)
C5 0.0358(13) 0.0457(15) 0.0304(13) -0.0043(10) -0.0005(10) 0.0035(11)
C6 0.0486(15) 0.0502(16) 0.0270(13) -0.0049(11) -0.0092(11) 0.0128(12)
C7 0.0379(14) 0.0550(16) 0.0284(13) -0.0085(11) -0.0008(10) 0.0128(12)
C8 0.0487(16) 0.0661(19) 0.0420(16) -0.0084(14) -0.0146(12) 0.0124(14)
C9 0.091(3) 0.065(2) 0.071(2) 0.0018(18) -0.0434(19) 0.0187(19)
C10 0.124(3) 0.055(2) 0.078(2) 0.0135(17) -0.052(2) 0.003(2)
C11 0.088(2) 0.0502(18) 0.062(2) 0.0031(15) -0.0331(17) 0.0001(17)
C12 0.0353(13) 0.0598(17) 0.0346(14) 0.0017(12) -0.0005(11) 0.0024(12)
C13 0.0514(17) 0.0489(17) 0.0610(19) -0.0035(13) 0.0119(14) 0.0012(13)
C14 0.0430(16) 0.108(3) 0.0498(18) 0.0039(17) 0.0078(13) -0.0075(17)
C18 0.0346(13) 0.0590(17) 0.0278(13) -0.0124(11) -0.0002(10) 0.0104(12)
C19 0.0403(14) 0.0592(18) 0.0301(13) -0.0023(11) -0.0042(11) 0.0107(13)
C20 0.0503(17) 0.0617(18) 0.0467(16) -0.0033(13) -0.0011(13) 0.0188(14)
C21 0.0421(16) 0.080(2) 0.0556(19) -0.0171(16) 0.0039(13) 0.0202(16)
C22 0.0377(15) 0.083(2) 0.0548(18) -0.0264(16) 0.0114(13) -0.0003(15)
C23 0.0420(15) 0.0638(18) 0.0389(15) -0.0213(13) 0.0059(12) -0.0024(13)
C24 0.0581(18) 0.067(2) 0.0547(19) -0.0218(15) 0.0168(14) -0.0105(15)
C25 0.066(2) 0.089(3) 0.105(3) -0.040(2) 0.029(2) -0.0250(19)
C26 0.155(4) 0.073(3) 0.069(3) -0.0134(19) 0.017(2) -0.020(2)
C27 0.0421(15) 0.0592(18) 0.0449(16) 0.0097(13) 0.0014(12) 0.0118(13)
C28 0.0624(19) 0.078(2) 0.0465(17) 0.0107(15) 0.0095(14) 0.0141(16)
C29 0.0631(19) 0.071(2) 0.0590(19) 0.0039(16) -0.0072(15) -0.0022(16)
C30 0.0242(11) 0.0412(13) 0.0289(12) -0.0074(10) 0.0013(9) 0.0011(10)
C33 0.0233(11) 0.0301(12) 0.0309(12) -0.0057(9) 0.0044(9) -0.0016(9)
C34 0.0268(12) 0.0353(13) 0.0307(12) -0.0090(10) 0.0030(9) 0.0020(10)
C36 0.0332(12) 0.0264(12) 0.0318(12) -0.0060(9) 0.0040(10) -0.0026(9)
C37 0.0402(14) 0.0596(17) 0.0300(13) -0.0029(11) -0.0006(11) -0.0105(12)
C38 0.0572(18) 0.081(2) 0.0382(16) 0.0037(14) -0.0096(14) -0.0160(16)
C39 0.081(2) 0.0632(19) 0.0294(15) -0.0004(13) 0.0032(15) -0.0157(16)
C40 0.0657(19) 0.0540(17) 0.0378(15) -0.0026(12) 0.0255(14) -0.0097(14)
C41 0.0421(14) 0.0387(14) 0.0416(15) -0.0062(11) 0.0113(11) -0.0040(11)
C42 0.0416(14) 0.0455(15) 0.0297(13) -0.0034(11) -0.0043(10) 0.0078(11)
C43 0.0381(15) 0.0597(18) 0.0580(18) -0.0164(14) -0.0065(13) -0.0001(13)
C44 0.0595(19) 0.0547(18) 0.0580(18) -0.0226(14) -0.0007(15) 0.0044(15)
C45 0.0584(19) 0.063(2) 0.0540(18) -0.0129(14) 0.0141(14) 0.0085(15)
C46 0.0456(16) 0.0633(19) 0.0603(19) -0.0080(15) 0.0131(14) 0.0015(14)
C47 0.0407(15) 0.0503(16) 0.0433(15) -0.0077(12) 0.0059(12) 0.0002(12)
N48 0.0265(9) 0.0327(10) 0.0270(10) -0.0018(8) 0.0063(8) 0.0036(8)
C58 0.0521(16) 0.0344(14) 0.0485(16) 0.0013(11) 0.0047(13) 0.0058(12)
C59 0.0284(12) 0.0480(15) 0.0391(14) -0.0077(11) 0.0104(10) -0.0031(11)
C60 0.0397(15) 0.075(2) 0.0596(18) -0.0030(15) 0.0102(13) -0.0140(14)
C61 0.073(2) 0.087(2) 0.0480(18) 0.0012(16) -0.0008(15) -0.0303(18)
C62 0.075(2) 0.0449(16) 0.0552(18) 0.0128(13) 0.0201(15) -0.0028(15)
C63 0.132(3) 0.068(2) 0.058(2) 0.0170(17) 0.007(2) -0.018(2)
C64 0.072(2) 0.075(2) 0.073(2) 0.0177(17) 0.0174(17) -0.0149(18)
C65 0.0264(12) 0.0399(13) 0.0265(12) -0.0034(10) -0.0020(9) 0.0051(10)
C66 0.0316(12) 0.0441(14) 0.0294(12) -0.0033(10) 0.0025(10) 0.0059(11)
C67 0.0432(15) 0.0653(18) 0.0324(14) 0.0093(12) -0.0007(11) 0.0089(13)
C68 0.0314(14) 0.087(2) 0.0400(15) 0.0088(15) -0.0070(11) 0.0103(14)
C69 0.0258(13) 0.078(2) 0.0443(16) 0.0015(14) -0.0028(11) -0.0002(13)
C70 0.0276(12) 0.0520(15) 0.0310(13) -0.0023(11) -0.0004(10) -0.0010(11)
C74 0.0333(13) 0.0540(16) 0.0410(14) 0.0010(12) -0.0007(11) -0.0111(12)
C75 0.075(2) 0.060(2) 0.074(2) -0.0040(16) 0.0130(17) -0.0177(17)
C76 0.0387(15) 0.089(2) 0.0474(17) 0.0073(15) 0.0054(12) -0.0082(15)
C77 0.0233(11) 0.0359(12) 0.0247(11) -0.0016(9) 0.0031(9) 0.0045(9)
N78 0.0278(10) 0.0401(11) 0.0304(10) -0.0084(8) 0.0046(8) 0.0022(8)
N79 0.0231(10) 0.0395(11) 0.0349(11) -0.0083(8) 0.0066(8) -0.0005(8)
C80 0.0235(11) 0.0330(12) 0.0285(12) -0.0012(9) 0.0025(9) -0.0016(9)
C81 0.0223(11) 0.0367(13) 0.0280(12) -0.0002(9) 0.0031(9) 0.0014(9)
O82 0.0210(8) 0.0551(11) 0.0425(10) -0.0075(8) 0.0039(7) -0.0007(7)
N49 0.0257(9) 0.0362(11) 0.0292(10) -0.0021(8) 0.0039(8) 0.0015(8)
N50 0.0245(9) 0.0370(11) 0.0255(10) -0.0012(8) 0.0031(8) 0.0029(8)
C51 0.0254(11) 0.0378(13) 0.0226(11) -0.0005(9) 0.0023(9) 0.0007(9)
C52 0.0290(11) 0.0320(12) 0.0256(11) -0.0039(9) 0.0072(9) 0.0008(9)
C53 0.0315(12) 0.0289(12) 0.0389(13) -0.0051(10) 0.0026(10) 0.0057(10)
C54 0.0302(12) 0.0384(14) 0.0438(14) -0.0089(11) 0.0049(11) 0.0009(10)
C55 0.0428(15) 0.0520(18) 0.069(2) -0.0150(14) 0.0163(14) 0.0076(13)
C56 0.063(2) 0.0461(19) 0.093(3) -0.0143(17) 0.0059(18) 0.0235(15)
C57 0.071(2) 0.0341(15) 0.079(2) 0.0058(14) -0.0020(18) 0.0086(15)
C83 0.0323(12) 0.0333(13) 0.0285(12) -0.0008(9) 0.0045(9) 0.0006(10)
C84 0.0348(13) 0.0412(14) 0.0428(15) -0.0085(11) 0.0007(11) 0.0029(11)
C85 0.0540(17) 0.0425(16) 0.0548(17) -0.0123(13) 0.0035(13) 0.0114(13)
C86 0.073(2) 0.0304(14) 0.0458(16) -0.0056(11) 0.0023(14) -0.0016(14)
C87 0.0556(16) 0.0388(14) 0.0366(14) 0.0015(11) 0.0015(12) -0.0176(13)
C88 0.0348(13) 0.0396(14) 0.0362(14) -0.0002(10) 0.0068(10) -0.0066(11)
C89 0.0284(12) 0.0307(12) 0.0296(12) -0.0007(9) 0.0002(9) 0.0049(9)
C90 0.0341(13) 0.0447(15) 0.0353(13) 0.0004(11) 0.0015(10) 0.0039(11)
C91 0.0288(13) 0.0525(16) 0.0522(17) 0.0008(13) -0.0046(11) 0.0032(11)
C92 0.0453(16) 0.0461(16) 0.0433(16) -0.0005(12) -0.0158(12) 0.0065(12)
C93 0.0509(16) 0.0575(17) 0.0287(13) 0.0003(11) -0.0036(12) 0.0088(13)
C94 0.0367(13) 0.0520(16) 0.0330(13) -0.0005(11) 0.0044(11) 0.0089(12)

loop_
_atom_type_symbol
_atom_type_description
_atom_type_scat_dispersion_real
_atom_type_scat_dispersion_imag
_atom_type_scat_source
C C 0.0033 0.0016 'International Tables Vol C Tables 4.2.6.8 and 6.1.1.4'
H H 0.0000 0.0000 'International Tables Vol C Tables 4.2.6.8 and 6.1.1.4'
N N 0.0061 0.0033 'International Tables Vol C Tables 4.2.6.8 and 6.1.1.4'
O O 0.0106 0.0060 'International Tables Vol C Tables 4.2.6.8 and 6.1.1.4'

loop_
_geom_angle_atom_site_label_1
_geom_angle_atom_site_label_2
_geom_angle_atom_site_label_3
_geom_angle
_geom_angle_site_symmetry_1
_geom_angle_site_symmetry_3
_geom_angle_publ_flag
N2 N1 C5 113.54(18) . . ?
N2 N1 C6 117.23(19) . . ?
C5 N1 C6 129.1(2) . . ?
N1 N2 N3 103.47(17) . . ?
N2 N3 C4 113.38(19) . . ?
N2 N3 C18 116.44(18) . . ?
C4 N3 C18 129.90(18) . . ?
N32 N31 C30 104.04(17) . . ?
N31 N32 C33 114.26(18) . . ?
N31 N32 H32 119.2(15) . . ?
C33 N32 H32 126.4(15) . . ?
N3 C4 C5 104.21(19) . . ?
N3 C4 C30 123.7(2) . . ?
C5 C4 C30 132.1(2) . . ?
N1 C5 C4 105.4(2) . . ?
N1 C5 C42 123.1(2) . . ?
C4 C5 C42 131.2(2) . . ?
C11 C6 C7 124.3(2) . . ?
C11 C6 N1 117.6(2) . . ?
C7 C6 N1 118.2(2) . . ?
C8 C7 C6 116.6(2) . . ?
C8 C7 C12 121.5(2) . . ?
C6 C7 C12 121.8(2) . . ?
C9 C8 C7 120.9(3) . . ?
C9 C8 H8 119.6 . . ?
C7 C8 H8 119.6 . . ?
C8 C9 C10 121.2(3) . . ?
C8 C9 H9 119.4 . . ?
C10 C9 H9 119.4 . . ?
C9 C10 C11 121.0(3) . . ?
C9 C10 H10 119.5 . . ?
C11 C10 H10 119.5 . . ?
C6 C11 C10 116.0(3) . . ?
C6 C11 C15A 124.7(4) . . ?
C10 C11 C15A 118.1(4) . . ?
C6 C11 C15 121.8(3) . . ?
C10 C11 C15 120.8(4) . . ?
C7 C12 C14 113.0(2) . . ?
C7 C12 C13 110.2(2) . . ?
C14 C12 C13 109.6(2) . . ?
C7 C12 H12 108.0 . . ?
C14 C12 H12 108.0 . . ?
C13 C12 H12 108.0 . . ?
C12 C13 H13A 109.5 . . ?
C12 C13 H13B 109.5 . . ?
H13A C13 H13B 109.5 . . ?
C12 C13 H13C 109.5 . . ?
H13A C13 H13C 109.5 . . ?
H13B C13 H13C 109.5 . . ?
C12 C14 H14A 109.5 . . ?
C12 C14 H14B 109.5 . . ?
H14A C14 H14B 109.5 . . ?
C12 C14 H14C 109.5 . . ?
H14A C14 H14C 109.5 . . ?
H14B C14 H14C 109.5 . . ?
C16 C15 C17 111.4(7) . . ?
C16 C15 C11 115.8(5) . . ?
C17 C15 C11 105.7(5) . . ?
C16 C15 H15 107.9 . . ?
C17 C15 H15 107.9 . . ?
C11 C15 H15 107.9 . . ?
C15 C16 H16A 109.5 . . ?
C15 C16 H16B 109.5 . . ?
H16A C16 H16B 109.5 . . ?
C15 C16 H16C 109.5 . . ?
H16A C16 H16C 109.5 . . ?
H16B C16 H16C 109.5 . . ?
C15 C17 H17A 109.5 . . ?
C15 C17 H17B 109.5 . . ?
H17A C17 H17B 109.5 . . ?
C15 C17 H17C 109.5 . . ?
H17A C17 H17C 109.5 . . ?
H17B C17 H17C 109.5 . . ?
C11 C15A C17A 118.9(6) . . ?
C11 C15A C16A 102.6(5) . . ?
C17A C15A C16A 112.5(6) . . ?
C11 C15A H15A 107.4 . . ?
C17A C15A H15A 107.4 . . ?
C16A C15A H15A 107.4 . . ?
C15A C16A H16D 109.5 . . ?
C15A C16A H16E 109.5 . . ?
H16D C16A H16E 109.5 . . ?
C15A C16A H16F 109.5 . . ?
H16D C16A H16F 109.5 . . ?
H16E C16A H16F 109.5 . . ?
C15A C17A H17D 109.5 . . ?
C15A C17A H17E 109.5 . . ?
H17D C17A H17E 109.5 . . ?
C15A C17A H17F 109.5 . . ?
H17D C17A H17F 109.5 . . ?
H17E C17A H17F 109.5 . . ?
C19 C18 C23 124.0(2) . . ?
C19 C18 N3 117.5(2) . . ?
C23 C18 N3 118.4(2) . . ?
C20 C19 C18 116.7(3) . . ?
C20 C19 C27 120.4(3) . . ?
C18 C19 C27 122.9(2) . . ?
C21 C20 C19 120.6(3) . . ?
C21 C20 H20 119.7 . . ?
C19 C20 H20 119.7 . . ?
C22 C21 C20 120.7(3) . . ?
C22 C21 H21 119.6 . . ?
C20 C21 H21 119.6 . . ?
C21 C22 C23 121.6(3) . . ?
C21 C22 H22 119.2 . . ?
C23 C22 H22 119.2 . . ?
C22 C23 C18 116.3(3) . . ?
C22 C23 C24 120.8(3) . . ?
C18 C23 C24 122.9(2) . . ?
C23 C24 C26 111.0(2) . . ?
C23 C24 C25 111.8(3) . . ?
C26 C24 C25 110.7(3) . . ?
C23 C24 H24 107.7 . . ?
C26 C24 H24 107.7 . . ?
C25 C24 H24 107.7 . . ?
C24 C25 H25A 109.5 . . ?
C24 C25 H25B 109.5 . . ?
H25A C25 H25B 109.5 . . ?
C24 C25 H25C 109.5 . . ?
H25A C25 H25C 109.5 . . ?
H25B C25 H25C 109.5 . . ?
C24 C26 H26A 109.5 . . ?
C24 C26 H26B 109.5 . . ?
H26A C26 H26B 109.5 . . ?
C24 C26 H26C 109.5 . . ?
H26A C26 H26C 109.5 . . ?
H26B C26 H26C 109.5 . . ?
C19 C27 C29 113.0(2) . . ?
C19 C27 C28 109.7(2) . . ?
C29 C27 C28 110.8(2) . . ?
C19 C27 H27 107.7 . . ?
C29 C27 H27 107.7 . . ?
C28 C27 H27 107.7 . . ?
C27 C28 H28A 109.5 . . ?
C27 C28 H28B 109.5 . . ?
H28A C28 H28B 109.5 . . ?
C27 C28 H28C 109.5 . . ?
H28A C28 H28C 109.5 . . ?
H28B C28 H28C 109.5 . . ?
C27 C29 H29A 109.5 . . ?
C27 C29 H29B 109.5 . . ?
H29A C29 H29B 109.5 . . ?
C27 C29 H29C 109.5 . . ?
H29A C29 H29C 109.5 . . ?
H29B C29 H29C 109.5 . . ?
N31 C30 C4 119.5(2) . . ?
N31 C30 C34 112.71(18) . . ?
C4 C30 C34 127.8(2) . . ?
N32 C33 C34 106.70(19) . . ?
N32 C33 C36 122.65(18) . . ?
C34 C33 C36 130.5(2) . . ?
O35 C34 C33 130.0(2) . . ?
O35 C34 C30 127.67(19) . . ?
C33 C34 C30 102.28(19) . . ?
C41 C36 C37 117.2(2) . . ?
C41 C36 C33 120.5(2) . . ?
C37 C36 C33 122.3(2) . . ?
C38 C37 C36 120.9(2) . . ?
C38 C37 H37 119.6 . . ?
C36 C37 H37 119.6 . . ?
C39 C38 C37 121.3(3) . . ?
C39 C38 H38 119.4 . . ?
C37 C38 H38 119.4 . . ?
C40 C39 C38 118.4(3) . . ?
C40 C39 H39 120.8 . . ?
C38 C39 H39 120.8 . . ?
C39 C40 C41 121.6(2) . . ?
C39 C40 H40 119.2 . . ?
C41 C40 H40 119.2 . . ?
C40 C41 C36 120.5(2) . . ?
C40 C41 H41 119.8 . . ?
C36 C41 H41 119.8 . . ?
C43 C42 C47 119.4(2) . . ?
C43 C42 C5 118.7(2) . . ?
C47 C42 C5 121.9(2) . . ?
C44 C43 C42 119.7(3) . . ?
C44 C43 H43 120.1 . . ?
C42 C43 H43 120.1 . . ?
C45 C44 C43 120.7(3) . . ?
C45 C44 H44 119.7 . . ?
C43 C44 H44 119.7 . . ?
C44 C45 C46 120.3(3) . . ?
C44 C45 H45 119.8 . . ?
C46 C45 H45 119.8 . . ?
C47 C46 C45 119.7(3) . . ?
C47 C46 H46 120.2 . . ?
C45 C46 H46 120.2 . . ?
C46 C47 C42 120.1(2) . . ?
C46 C47 H47 119.9 . . ?
C42 C47 H47 119.9 . . ?
N49 N48 C52 113.42(17) . . ?
N49 N48 C53 118.03(17) . . ?
C52 N48 C53 127.81(18) . . ?
C53 C58 C57 116.3(3) . . ?
C53 C58 C62 123.4(2) . . ?
C57 C58 C62 120.2(3) . . ?
C54 C59 C61 109.6(2) . . ?
C54 C59 C60 112.8(2) . . ?
C61 C59 C60 110.2(2) . . ?
C54 C59 H59 108.0 . . ?
C61 C59 H59 108.0 . . ?
C60 C59 H59 108.0 . . ?
C59 C60 H60A 109.5 . . ?
C59 C60 H60B 109.5 . . ?
H60A C60 H60B 109.5 . . ?
C59 C60 H60C 109.5 . . ?
H60A C60 H60C 109.5 . . ?
H60B C60 H60C 109.5 . . ?
C59 C61 H61A 109.5 . . ?
C59 C61 H61B 109.5 . . ?
H61A C61 H61B 109.5 . . ?
C59 C61 H61C 109.5 . . ?
H61A C61 H61C 109.5 . . ?
H61B C61 H61C 109.5 . . ?
C58 C62 C64 110.5(2) . . ?
C58 C62 C63 111.1(3) . . ?
C64 C62 C63 111.4(2) . . ?
C58 C62 H62 107.9 . . ?
C64 C62 H62 107.9 . . ?
C63 C62 H62 107.9 . . ?
C62 C63 H63A 109.5 . . ?
C62 C63 H63B 109.5 . . ?
H63A C63 H63B 109.5 . . ?
C62 C63 H63C 109.5 . . ?
H63A C63 H63C 109.5 . . ?
H63B C63 H63C 109.5 . . ?
C62 C64 H64A 109.5 . . ?
C62 C64 H64B 109.5 . . ?
H64A C64 H64B 109.5 . . ?
C62 C64 H64C 109.5 . . ?
H64A C64 H64C 109.5 . . ?
H64B C64 H64C 109.5 . . ?
C66 C65 C70 124.5(2) . . ?
C66 C65 N50 116.96(19) . . ?
C70 C65 N50 118.5(2) . . ?
C65 C66 C67 116.6(2) . . ?
C65 C66 C71A 122.3(3) . . ?
C67 C66 C71A 120.5(3) . . ?
C65 C66 C71 124.6(3) . . ?
C67 C66 C71 118.7(3) . . ?
C68 C67 C66 120.6(2) . . ?
C68 C67 H67 119.7 . . ?
C66 C67 H67 119.7 . . ?
C67 C68 C69 120.8(2) . . ?
C67 C68 H68 119.6 . . ?
C69 C68 H68 119.6 . . ?
C68 C69 C70 121.8(2) . . ?
C68 C69 H69 119.1 . . ?
C70 C69 H69 119.1 . . ?
C69 C70 C65 115.6(2) . . ?
C69 C70 C74 121.6(2) . . ?
C65 C70 C74 122.6(2) . . ?
C73 C71 C72 116.0(6) . . ?
C73 C71 C66 111.3(6) . . ?
C72 C71 C66 106.2(5) . . ?
C73 C71 H71 107.7 . . ?
C72 C71 H71 107.7 . . ?
C66 C71 H71 107.7 . . ?
C71 C72 H72A 109.5 . . ?
C71 C72 H72B 109.5 . . ?
H72A C72 H72B 109.5 . . ?
C71 C72 H72C 109.5 . . ?
H72A C72 H72C 109.5 . . ?
H72B C72 H72C 109.5 . . ?
C71 C73 H73A 109.5 . . ?
C71 C73 H73B 109.5 . . ?
H73A C73 H73B 109.5 . . ?
C71 C73 H73C 109.5 . . ?
H73A C73 H73C 109.5 . . ?
H73B C73 H73C 109.5 . . ?
C66 C71A C72A 114.5(6) . . ?
C66 C71A C73A 111.0(5) . . ?
C72A C71A C73A 109.2(6) . . ?
C66 C71A H71A 107.3 . . ?
C72A C71A H71A 107.3 . . ?
C73A C71A H71A 107.3 . . ?
C71A C72A H72D 109.5 . . ?
C71A C72A H72E 109.5 . . ?
H72D C72A H72E 109.5 . . ?
C71A C72A H72F 109.5 . . ?
H72D C72A H72F 109.5 . . ?
H72E C72A H72F 109.5 . . ?
C71A C73A H73D 109.5 . . ?
C71A C73A H73E 109.5 . . ?
H73D C73A H73E 109.5 . . ?
C71A C73A H73F 109.5 . . ?
H73D C73A H73F 109.5 . . ?
H73E C73A H73F 109.5 . . ?
C70 C74 C76 113.1(2) . . ?
C70 C74 C75 108.9(2) . . ?
C76 C74 C75 110.6(2) . . ?
C70 C74 H74 108.0 . . ?
C76 C74 H74 108.0 . . ?
C75 C74 H74 108.0 . . ?
C74 C75 H75A 109.5 . . ?
C74 C75 H75B 109.5 . . ?
H75A C75 H75B 109.5 . . ?
C74 C75 H75C 109.5 . . ?
H75A C75 H75C 109.5 . . ?
H75B C75 H75C 109.5 . . ?
C74 C76 H76A 109.5 . . ?
C74 C76 H76B 109.5 . . ?
H76A C76 H76B 109.5 . . ?
C74 C76 H76C 109.5 . . ?
H76A C76 H76C 109.5 . . ?
H76B C76 H76C 109.5 . . ?
N78 C77 C51 119.18(19) . . ?
N78 C77 C81 112.63(18) . . ?
C51 C77 C81 128.16(19) . . ?
N79 N78 C77 104.15(17) . . ?
N78 N79 C80 114.03(18) . . ?
N78 N79 H79 119.1(16) . . ?
C80 N79 H79 126.8(16) . . ?
N79 C80 C81 106.93(18) . . ?
N79 C80 C83 122.78(19) . . ?
C81 C80 C83 130.06(19) . . ?
O82 C81 C80 129.6(2) . . ?
O82 C81 C77 128.1(2) . . ?
C80 C81 C77 102.24(17) . . ?
N48 N49 N50 103.51(16) . . ?
N49 N50 C51 113.59(16) . . ?
N49 N50 C65 116.74(16) . . ?
C51 N50 C65 129.37(18) . . ?
N50 C51 C52 104.54(18) . . ?
N50 C51 C77 123.93(18) . . ?
C52 C51 C77 131.40(19) . . ?
N48 C52 C51 104.93(17) . . ?
N48 C52 C89 122.99(19) . . ?
C51 C52 C89 131.86(19) . . ?
C58 C53 C54 124.4(2) . . ?
C58 C53 N48 117.1(2) . . ?
C54 C53 N48 118.5(2) . . ?
C55 C54 C53 116.1(2) . . ?
C55 C54 C59 121.5(2) . . ?
C53 C54 C59 122.3(2) . . ?
C56 C55 C54 121.4(3) . . ?
C56 C55 H55 119.3 . . ?
C54 C55 H55 119.3 . . ?
C57 C56 C55 120.9(3) . . ?
C57 C56 H56 119.6 . . ?
C55 C56 H56 119.6 . . ?
C56 C57 C58 120.9(3) . . ?
C56 C57 H57 119.5 . . ?
C58 C57 H57 119.5 . . ?
C84 C83 C88 118.5(2) . . ?
C84 C83 C80 122.2(2) . . ?
C88 C83 C80 119.3(2) . . ?
C85 C84 C83 120.1(2) . . ?
C85 C84 H84 120.0 . . ?
C83 C84 H84 120.0 . . ?
C86 C85 C84 121.0(2) . . ?
C86 C85 H85 119.5 . . ?
C84 C85 H85 119.5 . . ?
C87 C86 C85 119.3(2) . . ?
C87 C86 H86 120.3 . . ?
C85 C86 H86 120.3 . . ?
C86 C87 C88 120.5(2) . . ?
C86 C87 H87 119.7 . . ?
C88 C87 H87 119.7 . . ?
C87 C88 C83 120.5(2) . . ?
C87 C88 H88 119.7 . . ?
C83 C88 H88 119.7 . . ?
C94 C89 C90 118.9(2) . . ?
C94 C89 C52 119.2(2) . . ?
C90 C89 C52 122.0(2) . . ?
C91 C90 C89 120.6(2) . . ?
C91 C90 H90 119.7 . . ?
C89 C90 H90 119.7 . . ?
C92 C91 C90 119.8(2) . . ?
C92 C91 H91 120.1 . . ?
C90 C91 H91 120.1 . . ?
C93 C92 C91 119.8(2) . . ?
C93 C92 H92 120.1 . . ?
C91 C92 H92 120.1 . . ?
C92 C93 C94 121.0(2) . . ?
C92 C93 H93 119.5 . . ?
C94 C93 H93 119.5 . . ?
C93 C94 C89 119.9(2) . . ?
C93 C94 H94 120.1 . . ?
C89 C94 H94 120.1 . . ?

loop_
_geom_bond_atom_site_label_1
_geom_bond_atom_site_label_2
_geom_bond_distance
_geom_bond_site_symmetry_2
_geom_bond_publ_flag
O35 C34 1.282(3) . ?
N1 N2 1.326(3) . ?
N1 C5 1.367(3) . ?
N1 C6 1.455(3) . ?
N2 N3 1.339(2) . ?
N3 C4 1.376(3) . ?
N3 C18 1.446(3) . ?
N31 N32 1.334(2) . ?
N31 C30 1.357(3) . ?
N32 C33 1.364(3) . ?
N32 H32 0.98(3) . ?
C4 C5 1.392(3) . ?
C4 C30 1.431(3) . ?
C5 C42 1.469(3) . ?
C6 C11 1.385(4) . ?
C6 C7 1.391(4) . ?
C7 C8 1.386(3) . ?
C7 C12 1.519(4) . ?
C8 C9 1.363(4) . ?
C8 H8 0.9500 . ?
C9 C10 1.368(5) . ?
C9 H9 0.9500 . ?
C10 C11 1.396(4) . ?
C10 H10 0.9500 . ?
C11 C15A 1.420(7) . ?
C11 C15 1.658(7) . ?
C12 C14 1.520(4) . ?
C12 C13 1.520(4) . ?
C12 H12 1.0000 . ?
C13 H13A 0.9800 . ?
C13 H13B 0.9800 . ?
C13 H13C 0.9800 . ?
C14 H14A 0.9800 . ?
C14 H14B 0.9800 . ?
C14 H14C 0.9800 . ?
C15 C16 1.516(11) . ?
C15 C17 1.568(10) . ?
C15 H15 1.0000 . ?
C16 H16A 0.9800 . ?
C16 H16B 0.9800 . ?
C16 H16C 0.9800 . ?
C17 H17A 0.9800 . ?
C17 H17B 0.9800 . ?
C17 H17C 0.9800 . ?
C15A C17A 1.503(10) . ?
C15A C16A 1.551(11) . ?
C15A H15A 1.0000 . ?
C16A H16D 0.9800 . ?
C16A H16E 0.9800 . ?
C16A H16F 0.9800 . ?
C17A H17D 0.9800 . ?
C17A H17E 0.9800 . ?
C17A H17F 0.9800 . ?
C18 C19 1.391(4) . ?
C18 C23 1.394(4) . ?
C19 C20 1.387(4) . ?
C19 C27 1.510(4) . ?
C20 C21 1.381(4) . ?
C20 H20 0.9500 . ?
C21 C22 1.367(4) . ?
C21 H21 0.9500 . ?
C22 C23 1.379(4) . ?
C22 H22 0.9500 . ?
C23 C24 1.503(4) . ?
C24 C26 1.523(4) . ?
C24 C25 1.532(4) . ?
C24 H24 1.0000 . ?
C25 H25A 0.9800 . ?
C25 H25B 0.9800 . ?
C25 H25C 0.9800 . ?
C26 H26A 0.9800 . ?
C26 H26B 0.9800 . ?
C26 H26C 0.9800 . ?
C27 C29 1.531(4) . ?
C27 C28 1.534(4) . ?
C27 H27 1.0000 . ?
C28 H28A 0.9800 . ?
C28 H28B 0.9800 . ?
C28 H28C 0.9800 . ?
C29 H29A 0.9800 . ?
C29 H29B 0.9800 . ?
C29 H29C 0.9800 . ?
C30 C34 1.435(3) . ?
C33 C34 1.422(3) . ?
C33 C36 1.444(3) . ?
C36 C41 1.394(3) . ?
C36 C37 1.403(3) . ?
C37 C38 1.376(3) . ?
C37 H37 0.9500 . ?
C38 C39 1.373(4) . ?
C38 H38 0.9500 . ?
C39 C40 1.368(4) . ?
C39 H39 0.9500 . ?
C40 C41 1.385(3) . ?
C40 H40 0.9500 . ?
C41 H41 0.9500 . ?
C42 C43 1.387(3) . ?
C42 C47 1.390(3) . ?
C43 C44 1.378(4) . ?
C43 H43 0.9500 . ?
C44 C45 1.363(4) . ?
C44 H44 0.9500 . ?
C45 C46 1.382(4) . ?
C45 H45 0.9500 . ?
C46 C47 1.381(4) . ?
C46 H46 0.9500 . ?
C47 H47 0.9500 . ?
N48 N49 1.328(2) . ?
N48 C52 1.373(3) . ?
N48 C53 1.447(3) . ?
C58 C53 1.384(3) . ?
C58 C57 1.390(4) . ?
C58 C62 1.510(4) . ?
C59 C54 1.513(3) . ?
C59 C61 1.521(3) . ?
C59 C60 1.525(3) . ?
C59 H59 1.0000 . ?
C60 H60A 0.9800 . ?
C60 H60B 0.9800 . ?
C60 H60C 0.9800 . ?
C61 H61A 0.9800 . ?
C61 H61B 0.9800 . ?
C61 H61C 0.9800 . ?
C62 C64 1.526(4) . ?
C62 C63 1.535(4) . ?
C62 H62 1.0000 . ?
C63 H63A 0.9800 . ?
C63 H63B 0.9800 . ?
C63 H63C 0.9800 . ?
C64 H64A 0.9800 . ?
C64 H64B 0.9800 . ?
C64 H64C 0.9800 . ?
C65 C66 1.388(3) . ?
C65 C70 1.392(3) . ?
C65 N50 1.453(3) . ?
C66 C67 1.398(3) . ?
C66 C71A 1.454(8) . ?
C66 C71 1.586(8) . ?
C67 C68 1.364(4) . ?
C67 H67 0.9500 . ?
C68 C69 1.375(4) . ?
C68 H68 0.9500 . ?
C69 C70 1.387(3) . ?
C69 H69 0.9500 . ?
C70 C74 1.509(3) . ?
C71 C73 1.434(10) . ?
C71 C72 1.554(9) . ?
C71 H71 1.0000 . ?
C72 H72A 0.9800 . ?
C72 H72B 0.9800 . ?
C72 H72C 0.9800 . ?
C73 H73A 0.9800 . ?
C73 H73B 0.9800 . ?
C73 H73C 0.9800 . ?
C71A C72A 1.505(10) . ?
C71A C73A 1.605(9) . ?
C71A H71A 1.0000 . ?
C72A H72D 0.9800 . ?
C72A H72E 0.9800 . ?
C72A H72F 0.9800 . ?
C73A H73D 0.9800 . ?
C73A H73E 0.9800 . ?
C73A H73F 0.9800 . ?
C74 C76 1.519(4) . ?
C74 C75 1.537(4) . ?
C74 H74 1.0000 . ?
C75 H75A 0.9800 . ?
C75 H75B 0.9800 . ?
C75 H75C 0.9800 . ?
C76 H76A 0.9800 . ?
C76 H76B 0.9800 . ?
C76 H76C 0.9800 . ?
C77 N78 1.354(3) . ?
C77 C51 1.433(3) . ?
C77 C81 1.437(3) . ?
N78 N79 1.333(2) . ?
N79 C80 1.364(3) . ?
N79 H79 0.93(3) . ?
C80 C81 1.415(3) . ?
C80 C83 1.456(3) . ?
C81 O82 1.283(2) . ?
N49 N50 1.331(2) . ?
N50 C51 1.373(3) . ?
C51 C52 1.390(3) . ?
C52 C89 1.463(3) . ?
C53 C54 1.395(3) . ?
C54 C55 1.378(3) . ?
C55 C56 1.371(4) . ?
C55 H55 0.9500 . ?
C56 C57 1.366(4) . ?
C56 H56 0.9500 . ?
C57 H57 0.9500 . ?
C83 C84 1.389(3) . ?
C83 C88 1.395(3) . ?
C84 C85 1.382(3) . ?
C84 H84 0.9500 . ?
C85 C86 1.376(4) . ?
C85 H85 0.9500 . ?
C86 C87 1.373(4) . ?
C86 H86 0.9500 . ?
C87 C88 1.380(3) . ?
C87 H87 0.9500 . ?
C88 H88 0.9500 . ?
C89 C94 1.384(3) . ?
C89 C90 1.385(3) . ?
C90 C91 1.383(3) . ?
C90 H90 0.9500 . ?
C91 C92 1.371(4) . ?
C91 H91 0.9500 . ?
C92 C93 1.366(4) . ?
C92 H92 0.9500 . ?
C93 C94 1.378(3) . ?
C93 H93 0.9500 . ?
C94 H94 0.9500 . ?

loop_
_geom_torsion_atom_site_label_1
_geom_torsion_atom_site_label_2
_geom_torsion_atom_site_label_3
_geom_torsion_atom_site_label_4
_geom_torsion
_geom_torsion_site_symmetry_1
_geom_torsion_site_symmetry_2
_geom_torsion_site_symmetry_3
_geom_torsion_site_symmetry_4
_geom_torsion_publ_flag
C5 N1 N2 N3 0.4(3) . . . . ?
C6 N1 N2 N3 176.4(2) . . . . ?
N1 N2 N3 C4 -1.1(3) . . . . ?
N1 N2 N3 C18 173.3(2) . . . . ?
C30 N31 N32 C33 0.2(2) . . . . ?
N2 N3 C4 C5 1.4(3) . . . . ?
C18 N3 C4 C5 -172.2(2) . . . . ?
N2 N3 C4 C30 -178.7(2) . . . . ?
C18 N3 C4 C30 7.7(4) . . . . ?
N2 N1 C5 C4 0.4(3) . . . . ?
C6 N1 C5 C4 -175.0(2) . . . . ?
N2 N1 C5 C42 174.0(2) . . . . ?
C6 N1 C5 C42 -1.3(4) . . . . ?
N3 C4 C5 N1 -1.0(3) . . . . ?
C30 C4 C5 N1 179.1(2) . . . . ?
N3 C4 C5 C42 -173.9(3) . . . . ?
C30 C4 C5 C42 6.2(5) . . . . ?
N2 N1 C6 C11 -93.0(3) . . . . ?
C5 N1 C6 C11 82.2(3) . . . . ?
N2 N1 C6 C7 86.2(3) . . . . ?
C5 N1 C6 C7 -98.6(3) . . . . ?
C11 C6 C7 C8 -2.0(4) . . . . ?
N1 C6 C7 C8 178.8(2) . . . . ?
C11 C6 C7 C12 174.5(3) . . . . ?
N1 C6 C7 C12 -4.6(3) . . . . ?
C6 C7 C8 C9 0.3(4) . . . . ?
C12 C7 C8 C9 -176.3(3) . . . . ?
C7 C8 C9 C10 0.6(5) . . . . ?
C8 C9 C10 C11 0.1(6) . . . . ?
C7 C6 C11 C10 2.7(5) . . . . ?
N1 C6 C11 C10 -178.1(3) . . . . ?
C7 C6 C11 C15A 169.9(4) . . . . ?
N1 C6 C11 C15A -10.9(6) . . . . ?
C7 C6 C11 C15 -163.9(4) . . . . ?
N1 C6 C11 C15 15.3(5) . . . . ?
C9 C10 C11 C6 -1.7(6) . . . . ?
C9 C10 C11 C15A -169.8(5) . . . . ?
C9 C10 C11 C15 165.0(4) . . . . ?
C8 C7 C12 C14 -38.7(3) . . . . ?
C6 C7 C12 C14 145.0(2) . . . . ?
C8 C7 C12 C13 84.3(3) . . . . ?
C6 C7 C12 C13 -92.1(3) . . . . ?
C6 C11 C15 C16 104.5(6) . . . . ?
C10 C11 C15 C16 -61.4(7) . . . . ?
C6 C11 C15 C17 -131.7(5) . . . . ?
C10 C11 C15 C17 62.4(6) . . . . ?
C6 C11 C15A C17A -115.0(6) . . . . ?
C10 C11 C15A C17A 51.9(8) . . . . ?
C6 C11 C15A C16A 120.1(5) . . . . ?
C10 C11 C15A C16A -72.9(7) . . . . ?
N2 N3 C18 C19 -85.3(3) . . . . ?
C4 N3 C18 C19 88.0(3) . . . . ?
N2 N3 C18 C23 92.0(3) . . . . ?
C4 N3 C18 C23 -94.7(3) . . . . ?
C23 C18 C19 C20 -1.2(3) . . . . ?
N3 C18 C19 C20 175.9(2) . . . . ?
C23 C18 C19 C27 175.7(2) . . . . ?
N3 C18 C19 C27 -7.2(3) . . . . ?
C18 C19 C20 C21 -1.3(4) . . . . ?
C27 C19 C20 C21 -178.3(2) . . . . ?
C19 C20 C21 C22 2.7(4) . . . . ?
C20 C21 C22 C23 -1.5(4) . . . . ?
C21 C22 C23 C18 -0.9(4) . . . . ?
C21 C22 C23 C24 179.3(3) . . . . ?
C19 C18 C23 C22 2.3(4) . . . . ?
N3 C18 C23 C22 -174.8(2) . . . . ?
C19 C18 C23 C24 -177.9(2) . . . . ?
N3 C18 C23 C24 5.0(3) . . . . ?
C22 C23 C24 C26 80.5(4) . . . . ?
C18 C23 C24 C26 -99.3(3) . . . . ?
C22 C23 C24 C25 -43.6(4) . . . . ?
C18 C23 C24 C25 136.6(3) . . . . ?
C20 C19 C27 C29 -45.6(3) . . . . ?
C18 C19 C27 C29 137.6(2) . . . . ?
C20 C19 C27 C28 78.5(3) . . . . ?
C18 C19 C27 C28 -98.3(3) . . . . ?
N32 N31 C30 C4 -178.4(2) . . . . ?
N32 N31 C30 C34 -0.7(3) . . . . ?
N3 C4 C30 N31 32.2(3) . . . . ?
C5 C4 C30 N31 -147.9(3) . . . . ?
N3 C4 C30 C34 -145.1(2) . . . . ?
C5 C4 C30 C34 34.7(4) . . . . ?
N31 N32 C33 C34 0.4(3) . . . . ?
N31 N32 C33 C36 177.08(18) . . . . ?
N32 C33 C34 O35 176.7(2) . . . . ?
C36 C33 C34 O35 0.4(4) . . . . ?
N32 C33 C34 C30 -0.8(2) . . . . ?
C36 C33 C34 C30 -177.1(2) . . . . ?
N31 C30 C34 O35 -176.6(2) . . . . ?
C4 C30 C34 O35 0.9(4) . . . . ?
N31 C30 C34 C33 0.9(3) . . . . ?
C4 C30 C34 C33 178.4(2) . . . . ?
N32 C33 C36 C41 -175.0(2) . . . . ?
C34 C33 C36 C41 0.8(4) . . . . ?
N32 C33 C36 C37 2.5(3) . . . . ?
C34 C33 C36 C37 178.2(2) . . . . ?
C41 C36 C37 C38 2.0(4) . . . . ?
C33 C36 C37 C38 -175.5(2) . . . . ?
C36 C37 C38 C39 0.4(4) . . . . ?
C37 C38 C39 C40 -2.2(5) . . . . ?
C38 C39 C40 C41 1.6(4) . . . . ?
C39 C40 C41 C36 0.8(4) . . . . ?
C37 C36 C41 C40 -2.5(3) . . . . ?
C33 C36 C41 C40 175.0(2) . . . . ?
N1 C5 C42 C43 -129.1(3) . . . . ?
C4 C5 C42 C43 42.7(4) . . . . ?
N1 C5 C42 C47 51.2(4) . . . . ?
C4 C5 C42 C47 -136.9(3) . . . . ?
C47 C42 C43 C44 -2.5(4) . . . . ?
C5 C42 C43 C44 177.9(2) . . . . ?
C42 C43 C44 C45 1.3(5) . . . . ?
C43 C44 C45 C46 1.0(5) . . . . ?
C44 C45 C46 C47 -2.0(5) . . . . ?
C45 C46 C47 C42 0.9(4) . . . . ?
C43 C42 C47 C46 1.4(4) . . . . ?
C5 C42 C47 C46 -179.0(2) . . . . ?
C53 C58 C62 C64 -112.6(3) . . . . ?
C57 C58 C62 C64 64.4(3) . . . . ?
C53 C58 C62 C63 123.2(3) . . . . ?
C57 C58 C62 C63 -59.8(4) . . . . ?
C70 C65 C66 C67 0.9(4) . . . . ?
N50 C65 C66 C67 -178.4(2) . . . . ?
C70 C65 C66 C71A 172.3(4) . . . . ?
N50 C65 C66 C71A -7.1(5) . . . . ?
C70 C65 C66 C71 -175.7(4) . . . . ?
N50 C65 C66 C71 4.9(4) . . . . ?
C65 C66 C67 C68 -1.6(4) . . . . ?
C71A C66 C67 C68 -173.2(4) . . . . ?
C71 C66 C67 C68 175.2(4) . . . . ?
C66 C67 C68 C69 1.2(4) . . . . ?
C67 C68 C69 C70 0.0(5) . . . . ?
C68 C69 C70 C65 -0.7(4) . . . . ?
C68 C69 C70 C74 175.1(3) . . . . ?
C66 C65 C70 C69 0.2(4) . . . . ?
N50 C65 C70 C69 179.6(2) . . . . ?
C66 C65 C70 C74 -175.5(2) . . . . ?
N50 C65 C70 C74 3.8(3) . . . . ?
C65 C66 C71 C73 109.5(6) . . . . ?
C67 C66 C71 C73 -67.0(6) . . . . ?
C65 C66 C71 C72 -123.4(4) . . . . ?
C67 C66 C71 C72 60.0(6) . . . . ?
C65 C66 C71A C72A -100.3(6) . . . . ?
C67 C66 C71A C72A 70.7(7) . . . . ?
C65 C66 C71A C73A 135.5(4) . . . . ?
C67 C66 C71A C73A -53.5(6) . . . . ?
C69 C70 C74 C76 44.6(3) . . . . ?
C65 C70 C74 C76 -139.9(2) . . . . ?
C69 C70 C74 C75 -78.8(3) . . . . ?
C65 C70 C74 C75 96.7(3) . . . . ?
C51 C77 N78 N79 -178.67(19) . . . . ?
C81 C77 N78 N79 -0.5(2) . . . . ?
C77 N78 N79 C80 0.0(2) . . . . ?
N78 N79 C80 C81 0.5(3) . . . . ?
N78 N79 C80 C83 -174.54(19) . . . . ?
N79 C80 C81 O82 -177.6(2) . . . . ?
C83 C80 C81 O82 -3.1(4) . . . . ?
N79 C80 C81 C77 -0.7(2) . . . . ?
C83 C80 C81 C77 173.8(2) . . . . ?
N78 C77 C81 O82 177.7(2) . . . . ?
C51 C77 C81 O82 -4.4(4) . . . . ?
N78 C77 C81 C80 0.8(2) . . . . ?
C51 C77 C81 C80 178.7(2) . . . . ?
C52 N48 N49 N50 -0.4(2) . . . . ?
C53 N48 N49 N50 -171.27(18) . . . . ?
N48 N49 N50 C51 0.9(2) . . . . ?
N48 N49 N50 C65 -173.49(17) . . . . ?
C66 C65 N50 N49 81.2(2) . . . . ?
C70 C65 N50 N49 -98.2(2) . . . . ?
C66 C65 N50 C51 -92.1(3) . . . . ?
C70 C65 N50 C51 88.5(3) . . . . ?
N49 N50 C51 C52 -1.0(2) . . . . ?
C65 N50 C51 C52 172.5(2) . . . . ?
N49 N50 C51 C77 175.08(19) . . . . ?
C65 N50 C51 C77 -11.4(3) . . . . ?
N78 C77 C51 N50 -33.6(3) . . . . ?
C81 C77 C51 N50 148.6(2) . . . . ?
N78 C77 C51 C52 141.4(2) . . . . ?
C81 C77 C51 C52 -36.4(4) . . . . ?
N49 N48 C52 C51 -0.2(2) . . . . ?
C53 N48 C52 C51 169.6(2) . . . . ?
N49 N48 C52 C89 -175.50(19) . . . . ?
C53 N48 C52 C89 -5.7(3) . . . . ?
N50 C51 C52 N48 0.7(2) . . . . ?
C77 C51 C52 N48 -175.0(2) . . . . ?
N50 C51 C52 C89 175.4(2) . . . . ?
C77 C51 C52 C89 -0.3(4) . . . . ?
C57 C58 C53 C54 -1.4(4) . . . . ?
C62 C58 C53 C54 175.7(2) . . . . ?
C57 C58 C53 N48 -179.2(2) . . . . ?
C62 C58 C53 N48 -2.1(4) . . . . ?
N49 N48 C53 C58 91.1(2) . . . . ?
C52 N48 C53 C58 -78.3(3) . . . . ?
N49 N48 C53 C54 -86.8(2) . . . . ?
C52 N48 C53 C54 103.8(3) . . . . ?
C58 C53 C54 C55 2.2(4) . . . . ?
N48 C53 C54 C55 180.0(2) . . . . ?
C58 C53 C54 C59 -174.7(2) . . . . ?
N48 C53 C54 C59 3.1(3) . . . . ?
C61 C59 C54 C55 -72.3(3) . . . . ?
C60 C59 C54 C55 50.8(3) . . . . ?
C61 C59 C54 C53 104.4(3) . . . . ?
C60 C59 C54 C53 -132.4(2) . . . . ?
C53 C54 C55 C56 -1.9(4) . . . . ?
C59 C54 C55 C56 175.0(2) . . . . ?
C54 C55 C56 C57 0.9(5) . . . . ?
C55 C56 C57 C58 0.0(5) . . . . ?
C53 C58 C57 C56 0.2(4) . . . . ?
C62 C58 C57 C56 -176.9(3) . . . . ?
N79 C80 C83 C84 2.8(3) . . . . ?
C81 C80 C83 C84 -170.9(2) . . . . ?
N79 C80 C83 C88 -179.7(2) . . . . ?
C81 C80 C83 C88 6.5(4) . . . . ?
C88 C83 C84 C85 -1.9(4) . . . . ?
C80 C83 C84 C85 175.5(2) . . . . ?
C83 C84 C85 C86 -0.6(4) . . . . ?
C84 C85 C86 C87 2.6(4) . . . . ?
C85 C86 C87 C88 -2.0(4) . . . . ?
C86 C87 C88 C83 -0.6(4) . . . . ?
C84 C83 C88 C87 2.6(3) . . . . ?
C80 C83 C88 C87 -175.0(2) . . . . ?
N48 C52 C89 C94 130.1(2) . . . . ?
C51 C52 C89 C94 -43.7(4) . . . . ?
N48 C52 C89 C90 -50.3(3) . . . . ?
C51 C52 C89 C90 135.8(3) . . . . ?
C94 C89 C90 C91 -0.8(4) . . . . ?
C52 C89 C90 C91 179.7(2) . . . . ?
C89 C90 C91 C92 -0.4(4) . . . . ?
C90 C91 C92 C93 0.9(4) . . . . ?
C91 C92 C93 C94 -0.3(4) . . . . ?
C92 C93 C94 C89 -0.9(4) . . . . ?
C90 C89 C94 C93 1.4(4) . . . . ?
C52 C89 C94 C93 -179.0(2) . . . . ?
